data_2009712
loop_
_publ_author_name
'Abdul-Ghani, M.'
'Pritchard, R.G.'
'Tipping, A.E.'

_publ_section_title
;(2<i>Z</i>,4<i>E</i>,6<i>E</i>)-8-Ethyl-1,1,1-trifluoro-5-trifluoromethyl-3,4,8-triazadeca-2,4,6-triene-2-amine:
 formation of hydrogen-bonded pairs <i>via</i> an amine--diazine interaction
;
_journal_issue 5
_journal_name_full 'Acta Crystallographica Section C'
_journal_page_first 719
_journal_page_last 721
_journal_paper_doi 10.1107/S0108270193012296
_journal_volume 50
_journal_year 1994
_chemical_formula_analytical 'C10 H14 F6 N4'
_chemical_formula_moiety 'C10 H14 F6 N4'
_chemical_formula_structural 'C10 H14 F6 N4'
_chemical_formula_sum 'C10 H14 F6 N4'
_chemical_formula_weight 304.24
_chemical_melting_point 352.0(10)
_chemical_name_systematic
;2-Amino-8-ethyl-1,1,1-trifluoro-5-trifluoromethyl-3,4,8-triazadeca-(Z)-2,(E)-
4,(E)-6-triene
;
_space_group_IT_number 15
_symmetry_cell_setting monoclinic
_symmetry_space_group_name_Hall '-C 2yc'
_symmetry_space_group_name_H-M 'C 1 2/c 1'
_cell_angle_alpha 90
_cell_angle_beta 101.46(3)
_cell_angle_gamma 90
_cell_formula_units_Z 8.00
_cell_length_a 23.223(7)
_cell_length_b 13.044(3)
_cell_length_c 9.724(2)
_cell_measurement_reflns_used 25
_cell_measurement_temperature 296
_cell_measurement_theta_max 35.11
_cell_measurement_theta_min 20.70
_cell_volume 2886.9(13)
_computing_cell_refinement 'MSC/AFC Diffractometer Control'
_computing_data_collection 'MSC/AFC Diffractometer Control'
_computing_data_reduction 'TEXSAN: PROCESS (MSC, 1985)'
_computing_molecular_graphics 'TEXSAN: PLUTO (Motherwell & Clegg, 1978)'
_computing_publication_material 'TEXSAN: FINISH (MSC, 1985). Literature Survey: CSSR (1984)'
_computing_structure_refinement 'TEXSAN: LS (MSC, 1985)'
_computing_structure_solution 'TEXSAN: MITHRIL (Gilmore, 1984)'
_diffrn_ambient_temperature 296
_diffrn_measurement_device AFC6S
_diffrn_measurement_method '\w/2-\q scans'
_diffrn_radiation_monochromator graphite
_diffrn_radiation_source 'X-ray tube'
_diffrn_radiation_type MoK\a
_diffrn_radiation_wavelength 0.71069
_diffrn_reflns_av_R_equivalents 0.0303
_diffrn_reflns_limit_h_max 26
_diffrn_reflns_limit_h_min 0
_diffrn_reflns_limit_k_max 14
_diffrn_reflns_limit_k_min 0
_diffrn_reflns_limit_l_max 10
_diffrn_reflns_limit_l_min -10
_diffrn_reflns_number 2741
_diffrn_reflns_theta_max 25.00
_diffrn_reflns_theta_min 1.0
_diffrn_standards_decay_% 4.80
_diffrn_standards_interval_count 150
_diffrn_standards_number 3
_exptl_absorpt_coefficient_mu 0.1354
_exptl_absorpt_correction_T_max 1.00
_exptl_absorpt_correction_T_min 0.68
_exptl_absorpt_correction_type empirical
_exptl_crystal_colour orange
_exptl_crystal_density_diffrn 1.400
_exptl_crystal_description needle
_exptl_crystal_F_000 1248.00
_exptl_crystal_size_max 0.35
_exptl_crystal_size_mid 0.20
_exptl_crystal_size_min 0.15
_refine_diff_density_max -0.19784
_refine_diff_density_min 0.34092
_refine_ls_extinction_coef 3.2(1)E-7
_refine_ls_extinction_method Zachariasen_type_2_Gaussian_isotropic
_refine_ls_goodness_of_fit_obs 2.456
_refine_ls_hydrogen_treatment noref
_refine_ls_matrix_type full
_refine_ls_number_parameters 211
_refine_ls_number_reflns 1198
_refine_ls_number_restraints 0
_refine_ls_R_factor_obs 0.0554
_refine_ls_shift/esd_max 0.0046
_refine_ls_structure_factor_coef F
_refine_ls_weighting_scheme sigma
_refine_ls_wR_factor_obs 0.0684
_reflns_number_observed 1198
_reflns_number_total 2671
_reflns_observed_criterion I>2\s(I)
_cod_data_source_file hu1066.cif
_cod_data_source_block UMIST50
_cod_depositor_comments
;
The following automatic conversions were performed:

'_chemical_melting_point' value '351-353 K' was changed to
'352.0(10)' - the average value was taken and precision was
estimated.

Automatic conversion script
Id: cif_fix_values 1646 2011-03-28 12:23:43Z adriana 

The following automatic conversions were performed:

'_chemical_melting_point' value ' 351-353 K ' was changed to
'352.0(10)' - the average value was taken and precision was
estimated.

Automatic conversion script
Id: cif_fix_values 1715 2011-07-08 13:25:40Z adriana 
;
_cod_original_cell_volume 2886(2)
_cod_original_sg_symbol_H-M 'C 2/c'
_cod_original_formula_sum ' C10 H14 F6 N4 '
_cod_database_code 2009712

loop_
_symmetry_equiv_pos_as_xyz
x,y,z
-x,y,1/2-z
' -x,-y,-z'
x,-y,1/2+z
1/2+x,1/2+y,z
1/2-x,1/2+y,1/2-z
1/2-x,1/2-y,-z
1/2+x,1/2-y,1/2+z

loop_
_atom_site_aniso_label
_atom_site_aniso_U_11
_atom_site_aniso_U_22
_atom_site_aniso_U_33
_atom_site_aniso_U_12
_atom_site_aniso_U_13
_atom_site_aniso_U_23
F(1) 0.098(3) 0.050(2) 0.098(3) -0.013(2) 0.002(2) -0.012(2)
F(2) 0.085(3) 0.112(3) 0.088(3) -0.022(2) 0.033(2) 0.020(2)
F(3) 0.064(2) 0.073(2) 0.099(3) -0.016(2) -0.022(2) 0.029(2)
F(4) 0.066(4) 0.083(4) 0.076(3) -0.030(3) 0.030(3) -0.010(3)
F(5) 0.115(5) 0.154(6) 0.078(4) -0.083(5) -0.053(4) 0.047(4)
F(6) 0.121(5) 0.055(4) 0.208(7) -0.027(3) 0.068(5) -0.053(4)
N(1) 0.071(4) 0.062(3) 0.030(3) -0.019(3) 0.009(2) 0.006(3)
N(3) 0.053(3) 0.041(2) 0.034(2) -0.011(2) 0.002(2) 0.004(2)
N(4) 0.049(3) 0.043(2) 0.034(2) -0.002(2) 0.005(2) 0.006(2)
N(8) 0.079(4) 0.063(4) 0.103(4) -0.002(3) -0.018(3) 0.029(3)
C(1) 0.071(5) 0.068(4) 0.043(4) -0.013(4) 0.010(3) 0.003(3)
C(2) 0.043(3) 0.034(3) 0.040(3) -0.003(3) 0.006(2) -0.001(2)
C(5) 0.051(3) 0.041(3) 0.035(3) -0.001(3) 0.008(3) 0.001(3)
C(6) 0.060(4) 0.042(3) 0.054(4) -0.004(3) 0.003(3) 0.005(3)
C(7) 0.072(5) 0.059(4) 0.057(4) 0.009(4) -0.002(3) 0.007(3)
C(9) 0.113(7) 0.065(4) 0.108(6) 0.007(4) -0.008(5) 0.030(4)
C(10) 0.111(7) 0.078(6) 0.183(9) 0.011(5) 0.009(6) 0.013(5)
C(11) 0.068(4) 0.051(4) 0.060(4) -0.003(3) 0.016(3) 0.009(3)
C(12) 0.113(8) 0.094(6) 0.180(10) 0.030(6) -0.002(7) 0.067(7)
C(13) 0.140(10) 0.148(10) 0.25(2) -0.003(9) -0.017(9) 0.030(10)

loop_
_atom_site_label
_atom_site_fract_x
_atom_site_fract_y
_atom_site_fract_z
_atom_site_U_iso_or_equiv
F(1) 1.0007(2) 0.3988(3) 0.5933(4) 0.0845
F(2) 1.0344(2) 0.3295(3) 0.4287(4) 0.0930
F(3) 1.0550(2) 0.2668(3) 0.6337(4) 0.0841
F(4) 0.8278(3) -0.0659(5) 0.6880(5) 0.0726
F(5) 0.8195(3) -0.0216(6) 0.4768(6) 0.1256
F(6) 0.8818(3) -0.1342(4) 0.5618(9) 0.1229
F(7) 0.802(2) 0.020(3) 0.569(6) 0.14(2)
F(8) 0.8530(10) -0.082(2) 0.486(3) 0.049(9)
F(9) 0.853(2) -0.097(3) 0.680(5) 0.10(2)
N(1) 0.9292(2) 0.0389(4) 0.7667(5) 0.0545
N(3) 0.9156(2) 0.0886(3) 0.5287(4) 0.0435
N(4) 0.9638(2) 0.1545(3) 0.5699(4) 0.0423
N(8) 0.8579(3) 0.4085(4) 0.2527(6) 0.0865
C(1) 0.8579(3) -0.0446(5) 0.5888(6) 0.0609
C(2) 0.9048(2) 0.0344(3) 0.6307(5) 0.0392
C(5) 0.9578(2) 0.2417(4) 0.5052(5) 0.0426
C(6) 0.9072(3) 0.2787(4) 0.4116(6) 0.0531
C(7) 0.9038(3) 0.3700(5) 0.3443(6) 0.0646
C(9) 0.8625(3) 0.5072(5) 0.1797(8) 0.0991
C(10) 0.8278(4) 0.5877(6) 0.2220(10) 0.1269
C(11) 1.0118(3) 0.3074(4) 0.5413(6) 0.0592
C(12) 0.8047(5) 0.3465(7) 0.2030(10) 0.1317
C(13) 0.7679(5) 0.3441(10) 0.3010(10) 0.1869
H(1A) 0.919(2) 0.007(3) 0.818(5) 0.03(2)
H(1B) 0.965(3) 0.093(5) 0.802(6) 0.11(2)
H(6) 0.872(2) 0.237(3) 0.406(4) 0.040(10)
H(7) 0.936(3) 0.421(5) 0.375(7) 0.13(2)
H(12A) 0.7836 0.3752 0.1175 0.1581
H(12B) 0.8161 0.2784 0.1858 0.1581
H(13A) 0.7560 0.4119 0.3180 0.2243
H(13B) 0.7343 0.3036 0.2661 0.2243
H(13C) 0.7887 0.3153 0.3866 0.2243
H(9A) 0.9025 0.5281 0.1988 0.1190
H(9B) 0.8498 0.4966 0.0817 0.1190
H(10A) 0.8398 0.5990 0.3203 0.1523
H(10B) 0.8331 0.6488 0.1731 0.1523
H(10C) 0.7875 0.5687 0.2015 0.1523

loop_
_atom_type_symbol
_atom_type_scat_dispersion_real
_atom_type_scat_dispersion_imag
_atom_type_scat_source
C 0.002 0.002 'International Tables'
H 0.000 0.000 'International Tables'
F 0.014 0.010 'International Tables'
N 0.004 0.003 'International Tables'

loop_
_geom_angle_atom_site_label_1
_geom_angle_atom_site_label_2
_geom_angle_atom_site_label_3
_geom_angle
_geom_angle_publ_flag
F(7) F(4) F(9) 120(4) ?
F(7) F(4) C(1) 61(2) ?
F(9) F(4) C(1) 60(4) ?
F(7) F(5) F(8) 127(3) ?
F(7) F(5) C(1) 75(2) ?
F(8) F(5) C(1) 54.0(10) ?
F(8) F(6) F(9) 91(2) ?
F(8) F(6) C(1) 52.0(10) ?
F(9) F(6) C(1) 47(2) ?
F(4) F(7) F(5) 96(3) ?
F(4) F(7) C(1) 50.0(10) ?
F(5) F(7) C(1) 56(2) ?
F(5) F(8) F(6) 144(3) ?
F(5) F(8) C(1) 72(2) ?
F(6) F(8) C(1) 74(2) ?
F(4) F(9) F(6) 137(5) ?
F(4) F(9) C(1) 87(4) ?
F(6) F(9) C(1) 58(2) ?
N(4) N(3) C(2) 112.6(4) yes
N(3) N(4) C(5) 113.4(4) yes
C(7) N(8) C(9) 121.2(6) yes
C(7) N(8) C(12) 121.1(6) yes
C(9) N(8) C(12) 116.9(5) yes
F(4) C(1) F(5) 106.5(6) yes
F(4) C(1) F(6) 104.9(6) yes
F(4) C(1) F(7) 70(2) ?
F(4) C(1) F(8) 126.0(10) ?
F(4) C(1) F(9) 33(2) ?
F(4) C(1) C(2) 114.0(5) ?
F(5) C(1) F(6) 106.1(7) ?
F(5) C(1) F(7) 49(2) ?
F(5) C(1) F(8) 54(2) ?
F(5) C(1) F(9) 129(2) ?
F(5) C(1) C(2) 114.3(5) ?
F(6) C(1) F(7) 146(2) ?
F(6) C(1) F(8) 53(2) ?
F(6) C(1) F(9) 75(2) ?
F(6) C(1) C(2) 110.3(5) ?
F(7) C(1) F(8) 102(2) ?
F(7) C(1) F(9) 102(3) ?
F(7) C(1) C(2) 102(2) ?
F(8) C(1) F(9) 115(3) ?
F(8) C(1) C(2) 120.0(10) ?
F(9) C(1) C(2) 112(2) ?
N(1) C(2) N(3) 129.3(5) ?
N(1) C(2) C(1) 116.3(5) ?
N(3) C(2) C(1) 114.4(5) yes
N(4) C(5) C(6) 127.2(5) yes
N(4) C(5) C(11) 112.6(5) ?
C(6) C(5) C(11) 120.1(5) ?
C(5) C(6) C(7) 124.8(6) yes
N(8) C(7) C(6) 127.7(7) yes
N(8) C(9) C(10) 113.5(7) ?
F(1) C(11) F(2) 104.7(5) ?
F(1) C(11) F(3) 106.2(5) ?
F(1) C(11) C(5) 112.4(5) ?
F(2) C(11) F(3) 106.0(5) ?
F(2) C(11) C(5) 112.2(5) ?
F(3) C(11) C(5) 114.6(4) ?
N(8) C(12) C(13) 112.0(10) ?
C(2) N(1) H(1A) 122(4) ?
C(2) N(1) H(1B) 119(3) ?
H(1A) N(1) H(1B) 119(5) ?
C(5) C(6) H(6) 115(3) ?
C(7) C(6) H(6) 120(3) ?
N(8) C(7) H(7) 113(4) ?
C(6) C(7) H(7) 118(4) ?
N(8) C(9) H(9A) 108.45 ?
N(8) C(9) H(9B) 108.45 ?
C(10) C(9) H(9A) 108.46 ?
C(10) C(9) H(9B) 108.45 ?
H(9A) C(9) H(9B) 109.47 ?
C(9) C(10) H(10A) 109.48 ?
C(9) C(10) H(10B) 109.49 ?
H(10A) C(10) H(10B) 109.46 ?
H(10A) C(10) H(10C) 109.44 ?
H(10B) C(10) H(10C) 109.47 ?
N(8) C(12) H(12A) 108.92 ?
N(8) C(12) H(12B) 108.92 ?
C(13) C(12) H(12A) 108.98 ?
C(13) C(12) H(12B) 108.98 ?
H(12A) C(12) H(12B) 109.45 ?
C(12) C(13) H(13A) 109.43 ?
C(12) C(13) H(13B) 109.39 ?
C(12) C(13) H(13C) 109.43 ?
H(13A) C(13) H(13B) 109.51 ?
H(13A) C(13) H(13C) 109.55 ?
H(13B) C(13) H(13C) 109.52 ?

loop_
_geom_bond_atom_site_label_1
_geom_bond_atom_site_label_2
_geom_bond_site_symmetry_1
_geom_bond_site_symmetry_2
_geom_bond_distance
_geom_bond_publ_flag
F(1) C(11) . . 1.340(6) ?
F(2) C(11) . . 1.336(6) ?
F(3) C(11) . . 1.317(6) ?
F(4) F(7) . . 1.63(5) ?
F(4) F(9) . . 0.73(4) ?
F(4) C(1) . . 1.329(8) ?
F(5) F(7) . . 1.18(5) ?
F(5) F(8) . . 1.10(3) ?
F(5) C(1) . . 1.298(7) ?
F(6) F(8) . . 1.12(3) ?
F(6) F(9) . . 1.52(5) ?
F(6) C(1) . . 1.342(8) ?
F(7) C(1) . . 1.52(4) ?
F(8) C(1) . . 1.10(3) ?
F(9) C(1) . . 1.15(5) ?
N(1) C(2) . . 1.332(6) yes
N(3) N(4) . . 1.405(5) yes
N(3) C(2) . . 1.283(5) yes
N(4) C(5) . . 1.294(6) yes
N(8) C(7) . . 1.344(7) yes
N(8) C(9) . . 1.484(8) yes
N(8) C(12) . . 1.480(10) yes
C(1) C(2) . . 1.495(7) yes
C(5) C(6) . . 1.422(7) yes
C(5) C(11) . . 1.501(7) yes
C(6) C(7) . . 1.353(7) yes
C(9) C(10) . . 1.430(10) yes
C(12) C(13) . . 1.410(10) yes
N(1) H(1A) . . 0.73(4) ?
N(1) H(1B) . . 1.10(7) ?
C(6) H(6) . . 0.96(4) ?
C(7) H(7) . . 1.01(7) ?
C(9) H(9A) . . 0.950 ?
C(9) H(9B) . . 0.950 ?
C(10) H(10A) . . 0.950 ?
C(10) H(10B) . . 0.950 ?
C(10) H(10C) . . 0.950 ?
C(12) H(12A) . . 0.950 ?
C(12) H(12B) . . 0.950 ?
C(13) H(13A) . . 0.950 ?
C(13) H(13B) . . 0.950 ?
C(13) H(13C) . . 0.950 ?
